data_2207256
loop_
_publ_author_name
'Wu, An-Shu'
'Li, Xiang-Gao'
'He, Li-Li'
'Wang, Shi-Rong'

_publ_section_title
;
 4-(4,4-Diphenylbuta-1,3-dienyl)-<i>N</i>,<i>N</i>-bis(4-methylphenyl)aniline
;
_journal_coeditor_code HK6041
_journal_issue 11
_journal_name_full 'Acta Crystallographica Section E'
_journal_page_first o3699
_journal_page_last o3700
_journal_paper_doi 10.1107/S1600536805032423
_journal_volume 61
_journal_year 2005
_chemical_formula_iupac 'C36 H31 N'
_chemical_formula_moiety 'C36 H31 N'
_chemical_formula_sum 'C36 H31 N'
_chemical_formula_weight 477.62
_chemical_melting_point 160
_chemical_name_systematic
;
4-(4,4-Diphenylbuta-1,3-dienyl)-N,N-bis(4-methylphenyl)aniline
;
_space_group_IT_number 61
_symmetry_cell_setting orthorhombic
_symmetry_space_group_name_Hall '-P 2ac 2ab'
_symmetry_space_group_name_H-M 'P b c a'
_cell_angle_alpha 90.00
_cell_angle_beta 90.00
_cell_angle_gamma 90.00
_cell_formula_units_Z 8
_cell_length_a 16.629(2)
_cell_length_b 14.9729(19)
_cell_length_c 22.899(3)
_cell_measurement_reflns_used 4038
_cell_measurement_temperature 294(2)
_cell_measurement_theta_max 20.57
_cell_measurement_theta_min 2.45
_cell_volume 5701.5(12)
_computing_cell_refinement 'SAINT (Bruker, 1997)'
_computing_data_collection 'SMART (Bruker, 1997)'
_computing_data_reduction SAINT
_computing_molecular_graphics 'SHELXTL (Bruker, 1997)'
_computing_publication_material SHELXTL
_computing_structure_refinement 'SHELXL97 (Sheldrick, 1997)'
_computing_structure_solution 'SHELXS97 (Sheldrick, 1997)'
_diffrn_ambient_temperature 294(2)
_diffrn_measured_fraction_theta_full 0.997
_diffrn_measured_fraction_theta_max 0.997
_diffrn_measurement_device_type 'Bruker SMART CCD area-detector'
_diffrn_measurement_method '\f and \w'
_diffrn_radiation_monochromator graphite
_diffrn_radiation_source 'fine-focus sealed tube'
_diffrn_radiation_type MoK\a
_diffrn_radiation_wavelength 0.71073
_diffrn_reflns_av_R_equivalents 0.0712
_diffrn_reflns_av_sigmaI/netI 0.0558
_diffrn_reflns_limit_h_max 20
_diffrn_reflns_limit_h_min -16
_diffrn_reflns_limit_k_max 18
_diffrn_reflns_limit_k_min -18
_diffrn_reflns_limit_l_max 25
_diffrn_reflns_limit_l_min -28
_diffrn_reflns_number 30699
_diffrn_reflns_theta_full 26.41
_diffrn_reflns_theta_max 26.41
_diffrn_reflns_theta_min 1.78
_diffrn_standards_decay_% 0
_diffrn_standards_interval_count 0
_diffrn_standards_interval_time 0
_diffrn_standards_number 0
_exptl_absorpt_coefficient_mu 0.064
_exptl_absorpt_correction_T_max 0.991
_exptl_absorpt_correction_T_min 0.975
_exptl_absorpt_correction_type multi-scan
_exptl_absorpt_process_details '(SADABS; Bruker, 1997)'
_exptl_crystal_colour yellow
_exptl_crystal_density_diffrn 1.113
_exptl_crystal_density_method 'not measured'
_exptl_crystal_description block
_exptl_crystal_F_000 2032
_exptl_crystal_size_max 0.24
_exptl_crystal_size_mid 0.16
_exptl_crystal_size_min 0.14
_refine_diff_density_max 0.173
_refine_diff_density_min -0.146
_refine_ls_extinction_method none
_refine_ls_goodness_of_fit_ref 1.014
_refine_ls_hydrogen_treatment constr
_refine_ls_matrix_type full
_refine_ls_number_parameters 336
_refine_ls_number_reflns 5830
_refine_ls_number_restraints 12
_refine_ls_restrained_S_all 1.027
_refine_ls_R_factor_all 0.1406
_refine_ls_R_factor_gt 0.0504
_refine_ls_shift/su_max 0.005
_refine_ls_shift/su_mean 0.000
_refine_ls_structure_factor_coef Fsqd
_refine_ls_weighting_details 'calc w = 1/[\s^2^(Fo^2^)+(0.0558P)^2^+0.4918P] where P = (Fo^2^+2Fc^2^)/3'
_refine_ls_weighting_scheme calc
_refine_ls_wR_factor_ref 0.1431
_reflns_number_gt 2710
_reflns_number_total 5830
_reflns_threshold_expression I>2\s(I)
_cod_data_source_file hk6041.cif
_cod_data_source_block I
_cod_depositor_comments
;
The following automatic conversions were performed:
'_symmetry_cell_setting' value 'Orthorhombic' changed to 'orthorhombic'
according to '/home/saulius/struct/CIF-dictionaries/cif_core.dic'
dictionary named 'cif_core.dic' version 2.4.1 from 2010-06-29.

Automatic conversion script
Id: cif_fix_enum 1527 2010-12-29 10:47:43Z saulius 

The following automatic conversions were performed:

'_symmetry_cell_setting' value 'Orthorhombic' changed to
'orthorhombic' according to
/home/saulius/struct/CIF-dictionaries/cif_core.dic dictionary named
'cif_core.dic' version 2.4.1 from 2010-06-29.

Automatic conversion script
Id: cif_fix_values 1715 2011-07-08 13:25:40Z adriana 
;
_cod_original_cell_volume 5701.3(13)
_cod_database_code 2207256
_cod_database_fobs_code 2207256

loop_
_symmetry_equiv_pos_as_xyz
'x, y, z'
'-x+1/2, -y, z+1/2'
'-x, y+1/2, -z+1/2'
'x+1/2, -y+1/2, -z'
'-x, -y, -z'
'x-1/2, y, -z-1/2'
'x, -y-1/2, z-1/2'
'-x-1/2, y-1/2, z'

loop_
_atom_site_label
_atom_site_fract_x
_atom_site_fract_y
_atom_site_fract_z
_atom_site_U_iso_or_equiv
_atom_site_adp_type
_atom_site_calc_flag
_atom_site_refinement_flags
_atom_site_occupancy
_atom_site_type_symbol
N1 0.12394(10) 0.77860(13) 0.09231(9) 0.0697(6) Uani d . 1 N
C1 0.06843(12) 0.21249(15) 0.21684(9) 0.0516(6) Uani d . 1 C
C2 -0.00783(13) 0.21673(14) 0.18290(9) 0.0562(6) Uani d . 1 C
C3 -0.01074(16) 0.24705(17) 0.12571(11) 0.0760(7) Uani d . 1 C
H3 0.0365 0.2639 0.1069 0.091 Uiso calc R 1 H
C4 -0.0836(2) 0.2525(2) 0.09637(12) 0.0929(9) Uani d . 1 C
H4 -0.0851 0.2736 0.0582 0.112 Uiso calc R 1 H
C5 -0.1533(2) 0.2269(2) 0.12330(16) 0.0989(9) Uani d . 1 C
H5 -0.2021 0.2308 0.1036 0.119 Uiso calc R 1 H
C6 -0.15096(16) 0.19584(19) 0.17912(14) 0.0891(8) Uani d . 1 C
H6 -0.1983 0.1784 0.1975 0.107 Uiso calc R 1 H
C7 -0.07922(14) 0.19000(16) 0.20856(11) 0.0676(7) Uani d . 1 C
H7 -0.0786 0.1677 0.2465 0.081 Uiso calc R 1 H
C8 0.08875(12) 0.12799(15) 0.24666(10) 0.0545(6) Uani d . 1 C
C9 0.07081(14) 0.04581(17) 0.22196(12) 0.0713(7) Uani d . 1 C
H9 0.0428 0.0436 0.1868 0.086 Uiso calc R 1 H
C10 0.09391(17) -0.03274(18) 0.24866(15) 0.0879(8) Uani d . 1 C
H10 0.0822 -0.0872 0.2311 0.105 Uiso calc R 1 H
C11 0.13387(16) -0.0310(2) 0.30084(17) 0.0915(9) Uani d . 1 C
H11 0.1497 -0.0841 0.3185 0.110 Uiso calc R 1 H
C12 0.15064(14) 0.0492(2) 0.32716(12) 0.0795(8) Uani d . 1 C
H12 0.1772 0.0507 0.3629 0.095 Uiso calc R 1 H
C13 0.12768(12) 0.12786(16) 0.30016(11) 0.0632(6) Uani d . 1 C
H13 0.1387 0.1820 0.3184 0.076 Uiso calc R 1 H
C14 0.11809(12) 0.28416(15) 0.22111(9) 0.0557(6) Uani d . 1 C
H14 0.1664 0.2751 0.2407 0.067 Uiso calc R 1 H
C15 0.10423(13) 0.37202(15) 0.19875(9) 0.0564(6) Uani d . 1 C
H15 0.0545 0.3832 0.1817 0.068 Uiso calc R 1 H
C16 0.15666(12) 0.43906(15) 0.20036(9) 0.0562(6) Uani d . 1 C
H16 0.2052 0.4280 0.2191 0.067 Uiso calc R 1 H
C17 0.14596(12) 0.52763(14) 0.17590(9) 0.0503(5) Uani d . 1 C
C18 0.20769(12) 0.59010(15) 0.17676(9) 0.0570(6) Uani d . 1 C
H18 0.2553 0.5758 0.1959 0.068 Uiso calc R 1 H
C19 0.20097(13) 0.67206(15) 0.15049(10) 0.0619(6) Uani d . 1 C
H19 0.2436 0.7121 0.1524 0.074 Uiso calc R 1 H
C20 0.13125(12) 0.69582(15) 0.12118(10) 0.0579(6) Uani d . 1 C
C21 0.06848(12) 0.63513(15) 0.12058(10) 0.0597(6) Uani d . 1 C
H21 0.0208 0.6499 0.1016 0.072 Uiso calc R 1 H
C22 0.07540(12) 0.55376(15) 0.14742(9) 0.0570(6) Uani d . 1 C
H22 0.0319 0.5147 0.1467 0.068 Uiso calc R 1 H
C23 0.19283(13) 0.81937(17) 0.06699(10) 0.0613(6) Uani d . 1 C
C24 0.24623(16) 0.76996(19) 0.03360(11) 0.0791(7) Uani d . 1 C
H24 0.2365 0.7097 0.0266 0.095 Uiso calc R 1 H
C25 0.31437(16) 0.8105(2) 0.01056(11) 0.0882(9) Uani d . 1 C
H25 0.3503 0.7765 -0.0112 0.106 Uiso calc R 1 H
C26 0.32991(16) 0.8995(2) 0.01914(11) 0.0821(8) Uani d . 1 C
C27 0.27608(15) 0.94740(19) 0.05112(10) 0.0753(7) Uani d . 1 C
H27 0.2851 1.0081 0.0569 0.090 Uiso calc R 1 H
C28 0.20870(14) 0.90876(17) 0.07516(10) 0.0670(7) Uani d . 1 C
H28 0.1735 0.9434 0.0972 0.080 Uiso calc R 1 H
C29 0.40591(18) 0.9424(3) -0.00451(14) 0.1300(13) Uani d U 1 C
H29A 0.4390 0.9619 0.0274 0.195 Uiso calc R 1 H
H29B 0.3919 0.9929 -0.0283 0.195 Uiso calc R 1 H
H29C 0.4350 0.8997 -0.0276 0.195 Uiso calc R 1 H
C30 0.04878(12) 0.82316(14) 0.08929(10) 0.0560(6) Uani d . 1 C
C31 0.02397(14) 0.86527(15) 0.03875(10) 0.0647(6) Uani d . 1 C
H31 0.0569 0.8644 0.0059 0.078 Uiso calc R 1 H
C32 -0.04906(15) 0.90844(17) 0.03655(11) 0.0724(7) Uani d . 1 C
H32 -0.0645 0.9364 0.0021 0.087 Uiso calc R 1 H
C33 -0.09950(14) 0.91136(16) 0.08365(12) 0.0721(7) Uani d . 1 C
C34 -0.07454(16) 0.86931(17) 0.13351(11) 0.0767(7) Uani d . 1 C
H34 -0.1077 0.8704 0.1662 0.092 Uiso calc R 1 H
C35 -0.00227(15) 0.82569(16) 0.13679(10) 0.0682(7) Uani d . 1 C
H35 0.0125 0.7975 0.1714 0.082 Uiso calc R 1 H
C36 -0.17928(17) 0.9602(2) 0.08128(15) 0.1227(12) Uani d U 1 C
H36A -0.2192 0.9221 0.0640 0.184 Uiso calc R 1 H
H36B -0.1736 1.0133 0.0582 0.184 Uiso calc R 1 H
H36C -0.1956 0.9760 0.1201 0.184 Uiso calc R 1 H

loop_
_atom_site_aniso_label
_atom_site_aniso_U_11
_atom_site_aniso_U_22
_atom_site_aniso_U_33
_atom_site_aniso_U_12
_atom_site_aniso_U_13
_atom_site_aniso_U_23
N1 0.0442(11) 0.0601(13) 0.1048(15) -0.0014(10) 0.0037(10) 0.0228(12)
C1 0.0421(12) 0.0551(14) 0.0576(13) 0.0030(11) 0.0104(10) 0.0031(11)
C2 0.0547(14) 0.0562(15) 0.0577(14) -0.0013(11) 0.0015(11) 0.0005(11)
C3 0.0890(19) 0.0780(18) 0.0611(16) -0.0072(15) 0.0033(15) 0.0007(14)
C4 0.124(3) 0.089(2) 0.0657(18) -0.0051(19) -0.030(2) -0.0003(15)
C5 0.091(2) 0.096(2) 0.110(2) -0.0052(19) -0.047(2) 0.000(2)
C6 0.0624(18) 0.104(2) 0.101(2) -0.0085(15) -0.0181(16) 0.0096(18)
C7 0.0528(15) 0.0785(18) 0.0714(15) -0.0041(12) -0.0064(13) 0.0102(13)
C8 0.0349(11) 0.0567(15) 0.0720(15) 0.0011(11) 0.0068(11) 0.0047(13)
C9 0.0612(15) 0.0574(17) 0.0951(18) -0.0031(13) -0.0005(13) 0.0033(15)
C10 0.0696(18) 0.0580(19) 0.136(3) -0.0023(14) 0.0055(19) 0.0057(18)
C11 0.0613(18) 0.071(2) 0.142(3) 0.0069(15) 0.0106(19) 0.035(2)
C12 0.0486(15) 0.090(2) 0.100(2) 0.0100(15) -0.0013(13) 0.0274(18)
C13 0.0401(13) 0.0653(17) 0.0841(17) 0.0046(11) 0.0040(12) 0.0101(14)
C14 0.0432(12) 0.0577(15) 0.0660(14) 0.0028(11) 0.0062(11) 0.0052(12)
C15 0.0442(12) 0.0584(15) 0.0666(14) 0.0020(12) 0.0053(11) 0.0036(12)
C16 0.0418(12) 0.0594(15) 0.0674(14) 0.0006(11) -0.0008(11) 0.0046(12)
C17 0.0396(12) 0.0525(14) 0.0589(13) -0.0010(10) -0.0020(10) -0.0008(11)
C18 0.0395(12) 0.0593(15) 0.0724(15) -0.0033(11) -0.0105(11) 0.0014(12)
C19 0.0455(13) 0.0560(15) 0.0842(16) -0.0124(11) -0.0068(12) 0.0031(13)
C20 0.0435(13) 0.0556(15) 0.0747(15) -0.0025(11) -0.0038(12) 0.0062(12)
C21 0.0378(12) 0.0591(15) 0.0823(16) -0.0001(11) -0.0111(11) 0.0050(13)
C22 0.0387(12) 0.0543(15) 0.0779(16) -0.0077(10) -0.0020(11) -0.0001(12)
C23 0.0464(14) 0.0667(17) 0.0708(15) -0.0053(12) -0.0014(12) 0.0070(13)
C24 0.0682(17) 0.082(2) 0.0876(18) 0.0055(15) 0.0024(15) -0.0034(15)
C25 0.0606(18) 0.131(3) 0.0733(18) 0.0075(18) 0.0135(14) -0.0065(18)
C26 0.0600(17) 0.124(3) 0.0623(16) -0.0235(18) 0.0020(13) 0.0068(17)
C27 0.0699(17) 0.091(2) 0.0656(16) -0.0264(15) 0.0023(14) 0.0032(14)
C28 0.0607(15) 0.0686(18) 0.0716(16) -0.0110(13) 0.0089(12) 0.0003(14)
C29 0.084(2) 0.198(4) 0.107(2) -0.049(2) 0.0291(18) 0.006(2)
C30 0.0461(13) 0.0495(14) 0.0725(15) -0.0035(11) 0.0018(12) 0.0072(12)
C31 0.0604(16) 0.0676(16) 0.0660(15) 0.0021(13) 0.0124(12) 0.0124(13)
C32 0.0666(16) 0.0760(18) 0.0747(17) 0.0073(14) 0.0026(14) 0.0237(14)
C33 0.0626(16) 0.0656(17) 0.0883(18) 0.0146(13) 0.0101(15) 0.0148(15)
C34 0.0802(19) 0.0771(18) 0.0728(17) 0.0154(15) 0.0228(15) 0.0078(15)
C35 0.0717(16) 0.0724(17) 0.0604(15) 0.0088(14) 0.0012(13) 0.0107(13)
C36 0.088(2) 0.127(3) 0.153(3) 0.0471(19) 0.024(2) 0.038(2)

loop_
_atom_type_symbol
_atom_type_description
_atom_type_scat_dispersion_real
_atom_type_scat_dispersion_imag
_atom_type_scat_source
C C 0.0033 0.0016 'International Tables Vol C Tables 4.2.6.8 and 6.1.1.4'
H H 0.0000 0.0000 'International Tables Vol C Tables 4.2.6.8 and 6.1.1.4'
N N 0.0061 0.0033 'International Tables Vol C Tables 4.2.6.8 and 6.1.1.4'

loop_
_geom_angle_atom_site_label_1
_geom_angle_atom_site_label_2
_geom_angle_atom_site_label_3
_geom_angle
C20 N1 C30 120.81(17)
C20 N1 C23 119.95(18)
C30 N1 C23 119.22(18)
C14 C1 C8 120.32(19)
C14 C1 C2 121.5(2)
C8 C1 C2 118.22(19)
C7 C2 C3 117.8(2)
C7 C2 C1 119.79(19)
C3 C2 C1 122.5(2)
C2 C3 C4 120.4(2)
C2 C3 H3 119.8
C4 C3 H3 119.8
C5 C4 C3 120.4(3)
C5 C4 H4 119.8
C3 C4 H4 119.8
C6 C5 C4 119.7(3)
C6 C5 H5 120.2
C4 C5 H5 120.2
C5 C6 C7 120.5(3)
C5 C6 H6 119.7
C7 C6 H6 119.7
C6 C7 C2 121.2(2)
C6 C7 H7 119.4
C2 C7 H7 119.4
C13 C8 C9 117.4(2)
C13 C8 C1 121.1(2)
C9 C8 C1 121.5(2)
C10 C9 C8 121.0(3)
C10 C9 H9 119.5
C8 C9 H9 119.5
C11 C10 C9 120.4(3)
C11 C10 H10 119.8
C9 C10 H10 119.8
C10 C11 C12 119.9(3)
C10 C11 H11 120.0
C12 C11 H11 120.0
C11 C12 C13 119.5(3)
C11 C12 H12 120.3
C13 C12 H12 120.3
C12 C13 C8 121.7(2)
C12 C13 H13 119.2
C8 C13 H13 119.2
C1 C14 C15 127.1(2)
C1 C14 H14 116.4
C15 C14 H14 116.4
C16 C15 C14 125.3(2)
C16 C15 H15 117.3
C14 C15 H15 117.3
C15 C16 C17 126.8(2)
C15 C16 H16 116.6
C17 C16 H16 116.6
C18 C17 C22 116.0(2)
C18 C17 C16 121.30(19)
C22 C17 C16 122.61(19)
C19 C18 C17 122.4(2)
C19 C18 H18 118.8
C17 C18 H18 118.8
C18 C19 C20 120.7(2)
C18 C19 H19 119.7
C20 C19 H19 119.7
C21 C20 C19 117.9(2)
C21 C20 N1 120.49(19)
C19 C20 N1 121.65(19)
C22 C21 C20 121.1(2)
C22 C21 H21 119.5
C20 C21 H21 119.5
C21 C22 C17 121.92(19)
C21 C22 H22 119.0
C17 C22 H22 119.0
C28 C23 C24 118.1(2)
C28 C23 N1 121.1(2)
C24 C23 N1 120.8(2)
C23 C24 C25 119.9(3)
C23 C24 H24 120.1
C25 C24 H24 120.1
C26 C25 C24 121.6(3)
C26 C25 H25 119.2
C24 C25 H25 119.2
C27 C26 C25 117.7(2)
C27 C26 C29 121.1(3)
C25 C26 C29 121.1(3)
C26 C27 C28 122.0(3)
C26 C27 H27 119.0
C28 C27 H27 119.0
C27 C28 C23 120.7(2)
C27 C28 H28 119.7
C23 C28 H28 119.7
C26 C29 H29A 109.5
C26 C29 H29B 109.5
H29A C29 H29B 109.5
C26 C29 H29C 109.5
H29A C29 H29C 109.5
H29B C29 H29C 109.5
C35 C30 C31 117.7(2)
C35 C30 N1 121.1(2)
C31 C30 N1 121.2(2)
C32 C31 C30 120.6(2)
C32 C31 H31 119.7
C30 C31 H31 119.7
C33 C32 C31 121.8(2)
C33 C32 H32 119.1
C31 C32 H32 119.1
C32 C33 C34 117.2(2)
C32 C33 C36 121.6(2)
C34 C33 C36 121.1(2)
C33 C34 C35 122.1(2)
C33 C34 H34 119.0
C35 C34 H34 119.0
C34 C35 C30 120.6(2)
C34 C35 H35 119.7
C30 C35 H35 119.7
C33 C36 H36A 109.5
C33 C36 H36B 109.5
H36A C36 H36B 109.5
C33 C36 H36C 109.5
H36A C36 H36C 109.5
H36B C36 H36C 109.5

loop_
_geom_bond_atom_site_label_1
_geom_bond_atom_site_label_2
_geom_bond_distance
N1 C20 1.410(3)
N1 C30 1.418(3)
N1 C23 1.422(3)
C1 C14 1.358(3)
C1 C8 1.477(3)
C1 C2 1.489(3)
C2 C7 1.384(3)
C2 C3 1.387(3)
C3 C4 1.388(4)
C3 H3 0.9300
C4 C5 1.367(4)
C4 H4 0.9300
C5 C6 1.361(4)
C5 H5 0.9300
C6 C7 1.373(3)
C6 H6 0.9300
C7 H7 0.9300
C8 C13 1.386(3)
C8 C9 1.387(3)
C9 C10 1.380(3)
C9 H9 0.9300
C10 C11 1.367(4)
C10 H10 0.9300
C11 C12 1.373(4)
C11 H11 0.9300
C12 C13 1.383(3)
C12 H12 0.9300
C13 H13 0.9300
C14 C15 1.430(3)
C14 H14 0.9300
C15 C16 1.330(3)
C15 H15 0.9300
C16 C17 1.451(3)
C16 H16 0.9300
C17 C18 1.389(3)
C17 C22 1.398(3)
C18 C19 1.371(3)
C18 H18 0.9300
C19 C20 1.386(3)
C19 H19 0.9300
C20 C21 1.384(3)
C21 C22 1.369(3)
C21 H21 0.9300
C22 H22 0.9300
C23 C28 1.377(3)
C23 C24 1.386(3)
C24 C25 1.390(4)
C24 H24 0.9300
C25 C26 1.371(4)
C25 H25 0.9300
C26 C27 1.361(4)
C26 C29 1.518(4)
C27 C28 1.376(3)
C27 H27 0.9300
C28 H28 0.9300
C29 H29A 0.9600
C29 H29B 0.9600
C29 H29C 0.9600
C30 C35 1.380(3)
C30 C31 1.381(3)
C31 C32 1.377(3)
C31 H31 0.9300
C32 C33 1.367(3)
C32 H32 0.9300
C33 C34 1.368(3)
C33 C36 1.515(3)
C34 C35 1.370(3)
C34 H34 0.9300
C35 H35 0.9300
C36 H36A 0.9600
C36 H36B 0.9600
C36 H36C 0.9600

loop_
_geom_torsion_atom_site_label_1
_geom_torsion_atom_site_label_2
_geom_torsion_atom_site_label_3
_geom_torsion_atom_site_label_4
_geom_torsion
C14 C1 C2 C7 -128.5(2)
C8 C1 C2 C7 50.9(3)
C14 C1 C2 C3 51.3(3)
C8 C1 C2 C3 -129.3(2)
C7 C2 C3 C4 1.8(4)
C1 C2 C3 C4 -178.0(2)
C2 C3 C4 C5 -0.8(4)
C3 C4 C5 C6 -0.2(5)
C4 C5 C6 C7 0.0(4)
C5 C6 C7 C2 1.1(4)
C3 C2 C7 C6 -2.0(4)
C1 C2 C7 C6 177.8(2)
C14 C1 C8 C13 34.7(3)
C2 C1 C8 C13 -144.6(2)
C14 C1 C8 C9 -144.3(2)
C2 C1 C8 C9 36.3(3)
C13 C8 C9 C10 -2.6(3)
C1 C8 C9 C10 176.5(2)
C8 C9 C10 C11 1.2(4)
C9 C10 C11 C12 0.5(4)
C10 C11 C12 C13 -0.8(4)
C11 C12 C13 C8 -0.7(3)
C9 C8 C13 C12 2.3(3)
C1 C8 C13 C12 -176.71(19)
C8 C1 C14 C15 -174.91(19)
C2 C1 C14 C15 4.4(3)
C1 C14 C15 C16 -175.2(2)
C14 C15 C16 C17 177.1(2)
C15 C16 C17 C18 -175.3(2)
C15 C16 C17 C22 1.1(3)
C22 C17 C18 C19 -1.1(3)
C16 C17 C18 C19 175.5(2)
C17 C18 C19 C20 -0.5(3)
C18 C19 C20 C21 1.5(3)
C18 C19 C20 N1 -178.0(2)
C30 N1 C20 C21 33.6(3)
C23 N1 C20 C21 -147.9(2)
C30 N1 C20 C19 -146.9(2)
C23 N1 C20 C19 31.6(3)
C19 C20 C21 C22 -0.8(3)
N1 C20 C21 C22 178.6(2)
C20 C21 C22 C17 -0.8(3)
C18 C17 C22 C21 1.8(3)
C16 C17 C22 C21 -174.8(2)
C20 N1 C23 C28 -134.1(2)
C30 N1 C23 C28 44.4(3)
C20 N1 C23 C24 45.5(3)
C30 N1 C23 C24 -136.0(2)
C28 C23 C24 C25 1.4(4)
N1 C23 C24 C25 -178.2(2)
C23 C24 C25 C26 -1.1(4)
C24 C25 C26 C27 -0.1(4)
C24 C25 C26 C29 177.9(2)
C25 C26 C27 C28 1.0(4)
C29 C26 C27 C28 -177.0(2)
C26 C27 C28 C23 -0.8(4)
C24 C23 C28 C27 -0.5(3)
N1 C23 C28 C27 179.1(2)
C20 N1 C30 C35 40.8(3)
C23 N1 C30 C35 -137.7(2)
C20 N1 C30 C31 -139.0(2)
C23 N1 C30 C31 42.5(3)
C35 C30 C31 C32 0.4(3)
N1 C30 C31 C32 -179.8(2)
C30 C31 C32 C33 -0.1(4)
C31 C32 C33 C34 -0.1(4)
C31 C32 C33 C36 179.1(3)
C32 C33 C34 C35 -0.1(4)
C36 C33 C34 C35 -179.3(3)
C33 C34 C35 C30 0.4(4)
C31 C30 C35 C34 -0.5(3)
N1 C30 C35 C34 179.7(2)

loop_
_cod_related_entry_id
_cod_related_entry_database
_cod_related_entry_code
1 ChemSpider 30654884
